data_8107269
loop_
_publ_author_name
'Li, Zhen'
'Liu, Wanxing'
'Wang, Baolei'
'Yang, Yanbing'
'Liu, Dong'
'Dai, Yifan'

_publ_section_title
;
 The crystal structure of
 1,5-bis(4-chlorophenyl)-3-(3-methylphenyl)pentane- 1,5-dione, C48H40Cl4O4
;
_journal_issue 6
_journal_name_full 'Zeitschrift f\"ur Kristallographie - New Crystal Structures'
_journal_page_first 977
_journal_page_last 979
_journal_paper_doi 10.1515/ncrs-2022-0335
_journal_volume 237
_journal_year 2022
_chemical_formula_sum 'C48 H40 Cl4 O4'
_chemical_formula_weight 822.60
_space_group_crystal_system triclinic
_space_group_IT_number 2
_space_group_name_Hall '-P 1'
_space_group_name_H-M_alt 'P -1'
_atom_sites_solution_hydrogens geom
_cell_angle_alpha 103.442(6)
_cell_angle_beta 93.551(5)
_cell_angle_gamma 101.219(5)
_cell_formula_units_Z 2
_cell_length_a 7.1407(5)
_cell_length_b 12.5905(8)
_cell_length_c 24.6662(17)
_cell_measurement_reflns_used 2585
_cell_measurement_temperature 293(2)
_cell_measurement_theta_max 68.5260
_cell_measurement_theta_min 3.6930
_cell_volume 2102.3(3)
_computing_cell_refinement 'CrysAlisPro 1.171.41.121a (Rigaku OD, 2021)'
_computing_data_collection 'CrysAlisPro 1.171.41.121a (Rigaku OD, 2021)'
_computing_data_reduction 'CrysAlisPro 1.171.41.121a (Rigaku OD, 2021)'
_computing_structure_refinement 'SHELXL-2018/3 (Sheldrick, 2018)'
_computing_structure_solution 'SHELXL-2018/3 (Sheldrick, 2018)'
_diffrn_ambient_temperature 293(2)
_diffrn_measured_fraction_theta_full 0.998
_diffrn_measured_fraction_theta_max 0.998
_diffrn_measurement_device_type 'Xcalibur, Eos, Gemini'
_diffrn_radiation_type CuK\a
_diffrn_radiation_wavelength 1.54184
_diffrn_reflns_av_R_equivalents 0.0339
_diffrn_reflns_av_unetI/netI 0.0635
_diffrn_reflns_Laue_measured_fraction_full 0.998
_diffrn_reflns_Laue_measured_fraction_max 0.998
_diffrn_reflns_limit_h_max 8
_diffrn_reflns_limit_h_min -6
_diffrn_reflns_limit_k_max 15
_diffrn_reflns_limit_k_min -14
_diffrn_reflns_limit_l_max 29
_diffrn_reflns_limit_l_min -29
_diffrn_reflns_number 13195
_diffrn_reflns_point_group_measured_fraction_full 0.997
_diffrn_reflns_point_group_measured_fraction_max 0.998
_diffrn_reflns_theta_full 67.250
_diffrn_reflns_theta_max 67.250
_diffrn_reflns_theta_min 3.696
_diffrn_source 'fine-focus sealed X-ray tube'
_exptl_absorpt_coefficient_mu 2.903
_exptl_absorpt_correction_T_max 1.00000
_exptl_absorpt_correction_T_min 0.45765
_exptl_absorpt_correction_type multi-scan
_exptl_absorpt_process_details SADABS
_exptl_crystal_colour WHITE
_exptl_crystal_density_diffrn 1.300
_exptl_crystal_description BLOCK
_exptl_crystal_F_000 856
_exptl_crystal_size_max 0.120
_exptl_crystal_size_mid 0.120
_exptl_crystal_size_min 0.110
_refine_diff_density_max 0.235
_refine_diff_density_min -0.291
_refine_diff_density_rms 0.038
_refine_ls_extinction_coef .
_refine_ls_extinction_method none
_refine_ls_goodness_of_fit_ref 1.064
_refine_ls_hydrogen_treatment constr
_refine_ls_matrix_type full
_refine_ls_number_parameters 507
_refine_ls_number_reflns 7526
_refine_ls_number_restraints 0
_refine_ls_restrained_S_all 1.064
_refine_ls_R_factor_all 0.1129
_refine_ls_R_factor_gt 0.0595
_refine_ls_shift/su_max 0.000
_refine_ls_shift/su_mean 0.000
_refine_ls_structure_factor_coef Fsqd
_refine_ls_weighting_details 'w=1/[\s^2^(Fo^2^)+(0.0538P)^2^+0.4622P] where P=(Fo^2^+2Fc^2^)/3'
_refine_ls_weighting_scheme calc
_refine_ls_wR_factor_gt 0.1303
_refine_ls_wR_factor_ref 0.1641
_reflns_Friedel_coverage 0.000
_reflns_Friedel_fraction_full .
_reflns_Friedel_fraction_max .
_reflns_number_gt 4091
_reflns_number_total 7526
_reflns_threshold_expression 'I > 2\s(I)'
_cod_data_source_file suppl_j_ncrs-2022-0335_suppl.cif
_cod_data_source_block exp_12647_auto
_cod_original_cell_volume 2102.3(2)
_cod_database_code 8107269
_shelx_space_group_comment
;
The symmetry employed for this shelxl refinement is uniquely defined
by the following loop, which should always be used as a source of
symmetry information in preference to the above space-group names.
They are only intended as comments.
;
_shelx_estimated_absorpt_t_min 0.722
_shelx_estimated_absorpt_t_max 0.741

loop_
_space_group_symop_operation_xyz
'x, y, z'
'-x, -y, -z'

loop_
_atom_site_label
_atom_site_type_symbol
_atom_site_fract_x
_atom_site_fract_y
_atom_site_fract_z
_atom_site_U_iso_or_equiv
_atom_site_adp_type
_atom_site_occupancy
_atom_site_site_symmetry_order
_atom_site_calc_flag
_atom_site_refinement_flags_posn
_atom_site_refinement_flags_adp
_atom_site_refinement_flags_occupancy
_atom_site_disorder_assembly
_atom_site_disorder_group
Cl1 Cl -0.37169(17) 0.23627(10) 0.34813(5) 0.0996(4) Uani 1 1 d . . . . .
Cl2 Cl 0.16802(19) 0.47885(13) 0.45542(5) 0.1200(5) Uani 1 1 d . . . . .
Cl3 Cl 0.6981(2) 1.13654(12) 0.03486(5) 0.1165(5) Uani 1 1 d . . . . .
Cl4 Cl 0.2511(2) 1.25145(10) 0.13280(7) 0.1307(6) Uani 1 1 d . . . . .
O1 O 0.3895(4) 0.4913(3) 0.24819(12) 0.0866(9) Uani 1 1 d . . . . .
O2 O 0.3625(4) 0.8374(2) 0.24890(11) 0.0812(8) Uani 1 1 d . . . . .
O3 O 0.9398(4) 0.6977(3) 0.34703(13) 0.0959(9) Uani 1 1 d . . . . .
O4 O 0.8306(4) 0.7987(2) 0.19795(10) 0.0810(8) Uani 1 1 d . . . . .
C1 C -0.2012(6) 0.3104(3) 0.31555(16) 0.0703(10) Uani 1 1 d . . . . .
C2 C -0.0128(6) 0.3042(3) 0.32383(15) 0.0718(10) Uani 1 1 d . . . . .
H2 H 0.023986 0.259357 0.345816 0.086 Uiso 1 1 calc R U . . .
C3 C 0.1217(5) 0.3658(3) 0.29894(15) 0.0694(10) Uani 1 1 d . . . . .
H3 H 0.250186 0.362490 0.304702 0.083 Uiso 1 1 calc R U . . .
C4 C 0.0704(5) 0.4325(3) 0.26560(14) 0.0595(9) Uani 1 1 d . . . . .
C5 C -0.1206(5) 0.4370(3) 0.25815(15) 0.0676(10) Uani 1 1 d . . . . .
H5 H -0.158076 0.482008 0.236327 0.081 Uiso 1 1 calc R U . . .
C6 C -0.2573(6) 0.3755(3) 0.28276(17) 0.0761(11) Uani 1 1 d . . . . .
H6 H -0.386079 0.378298 0.277094 0.091 Uiso 1 1 calc R U . . .
C7 C 0.2237(5) 0.4990(3) 0.24094(15) 0.0650(9) Uani 1 1 d . . . . .
C8 C 0.1707(5) 0.5776(3) 0.20816(15) 0.0638(9) Uani 1 1 d . . . . .
H8A H 0.133918 0.639272 0.233705 0.077 Uiso 1 1 calc R U . . .
H8B H 0.059722 0.538484 0.181313 0.077 Uiso 1 1 calc R U . . .
C9 C 0.3318(5) 0.6250(3) 0.17666(15) 0.0603(9) Uani 1 1 d . . . . .
H9 H 0.449255 0.652443 0.202993 0.072 Uiso 1 1 calc R U . . .
C10 C 0.3722(5) 0.5382(3) 0.12705(15) 0.0599(9) Uani 1 1 d . . . . .
C11 C 0.5550(5) 0.5177(3) 0.12352(18) 0.0767(11) Uani 1 1 d . . . . .
H11 H 0.653139 0.554201 0.152219 0.092 Uiso 1 1 calc R U . . .
C12 C 0.5905(7) 0.4416(4) 0.0763(2) 0.0935(14) Uani 1 1 d . . . . .
H12 H 0.712716 0.426784 0.073921 0.112 Uiso 1 1 calc R U . . .
C13 C 0.4488(7) 0.3889(4) 0.0339(2) 0.0881(13) Uani 1 1 d . . . . .
H13 H 0.476326 0.339130 0.002688 0.106 Uiso 1 1 calc R U . . .
C14 C 0.2666(6) 0.4074(3) 0.03591(17) 0.0739(11) Uani 1 1 d . . . . .
C15 C 0.2325(5) 0.4825(3) 0.08336(16) 0.0669(10) Uani 1 1 d . . . . .
H15 H 0.109244 0.495755 0.085673 0.080 Uiso 1 1 calc R U . . .
C16 C 0.2874(5) 0.7243(3) 0.15571(15) 0.0624(9) Uani 1 1 d . . . . .
H16A H 0.367540 0.735735 0.126341 0.075 Uiso 1 1 calc R U . . .
H16B H 0.154606 0.704992 0.139155 0.075 Uiso 1 1 calc R U . . .
C17 C 0.3184(5) 0.8327(3) 0.20021(16) 0.0595(9) Uani 1 1 d . . . . .
C18 C 0.2946(4) 0.9346(3) 0.18164(15) 0.0565(8) Uani 1 1 d . . . . .
C19 C 0.3247(5) 1.0360(3) 0.22233(17) 0.0695(10) Uani 1 1 d . . . . .
H19 H 0.355503 1.038116 0.259813 0.083 Uiso 1 1 calc R U . . .
C20 C 0.3090(6) 1.1325(3) 0.2072(2) 0.0834(13) Uani 1 1 d . . . . .
H20 H 0.326372 1.199566 0.234416 0.100 Uiso 1 1 calc R U . . .
C21 C 0.2677(6) 1.1295(3) 0.1520(2) 0.0798(12) Uani 1 1 d . . . . .
C22 C 0.2377(5) 1.0322(3) 0.11116(18) 0.0762(11) Uani 1 1 d . . . . .
H22 H 0.207362 1.031482 0.073833 0.091 Uiso 1 1 calc R U . . .
C23 C 0.2530(5) 0.9343(3) 0.12608(16) 0.0635(9) Uani 1 1 d . . . . .
H23 H 0.235031 0.867786 0.098437 0.076 Uiso 1 1 calc R U . . .
C24 C 0.1077(7) 0.3477(4) -0.01057(19) 0.1072(16) Uani 1 1 d . . . . .
H24A H 0.155154 0.347369 -0.046179 0.161 Uiso 1 1 calc R U . . .
H24B H 0.003083 0.385677 -0.007116 0.161 Uiso 1 1 calc R U . . .
H24C H 0.063788 0.272186 -0.008021 0.161 Uiso 1 1 calc R U . . .
C25 C 0.3466(6) 0.5494(4) 0.42423(17) 0.0813(12) Uani 1 1 d . . . . .
C26 C 0.5219(6) 0.5220(4) 0.42325(17) 0.0838(12) Uani 1 1 d . . . . .
H26 H 0.546157 0.465101 0.439022 0.101 Uiso 1 1 calc R U . . .
C27 C 0.6630(6) 0.5793(3) 0.39871(16) 0.0741(11) Uani 1 1 d . . . . .
H27 H 0.782951 0.560930 0.398242 0.089 Uiso 1 1 calc R U . . .
C28 C 0.6288(5) 0.6643(3) 0.37463(14) 0.0609(9) Uani 1 1 d . . . . .
C29 C 0.4474(5) 0.6881(3) 0.37540(17) 0.0764(11) Uani 1 1 d . . . . .
H29 H 0.419823 0.743320 0.358825 0.092 Uiso 1 1 calc R U . . .
C30 C 0.3078(6) 0.6313(4) 0.40027(17) 0.0859(13) Uani 1 1 d . . . . .
H30 H 0.187015 0.648631 0.400806 0.103 Uiso 1 1 calc R U . . .
C31 C 0.7850(5) 0.7244(3) 0.34860(15) 0.0651(9) Uani 1 1 d . . . . .
C32 C 0.7482(5) 0.8167(3) 0.32373(15) 0.0653(9) Uani 1 1 d . . . . .
H32A H 0.677068 0.861371 0.348652 0.078 Uiso 1 1 calc R U . . .
H32B H 0.667111 0.784017 0.288430 0.078 Uiso 1 1 calc R U . . .
C33 C 0.9267(5) 0.8937(3) 0.31313(14) 0.0623(9) Uani 1 1 d . . . . .
H33 H 1.011162 0.846981 0.294966 0.075 Uiso 1 1 calc R U . . .
C34 C 1.0378(5) 0.9710(3) 0.36721(15) 0.0671(10) Uani 1 1 d . . . . .
C35 C 1.2293(6) 0.9742(4) 0.37943(18) 0.0932(14) Uani 1 1 d . . . . .
H35 H 1.291089 0.928070 0.355033 0.112 Uiso 1 1 calc R U . . .
C36 C 1.3307(7) 1.0465(5) 0.4283(2) 0.121(2) Uani 1 1 d . . . . .
H36 H 1.460442 1.048640 0.436429 0.145 Uiso 1 1 calc R U . . .
C37 C 1.2413(8) 1.1141(5) 0.4642(2) 0.1145(18) Uani 1 1 d . . . . .
H37 H 1.311170 1.161712 0.496772 0.137 Uiso 1 1 calc R U . . .
C38 C 1.0507(8) 1.1136(4) 0.45343(18) 0.0896(13) Uani 1 1 d . . . . .
C39 C 0.9524(6) 1.0414(4) 0.40456(16) 0.0787(11) Uani 1 1 d . . . . .
H39 H 0.822949 1.040058 0.396479 0.094 Uiso 1 1 calc R U . . .
C40 C 0.9502(8) 1.1877(5) 0.4934(2) 0.134(2) Uani 1 1 d . . . . .
H40A H 0.898836 1.149108 0.520286 0.201 Uiso 1 1 calc R U . . .
H40B H 0.847510 1.205814 0.472736 0.201 Uiso 1 1 calc R U . . .
H40C H 1.040168 1.255175 0.512500 0.201 Uiso 1 1 calc R U . . .
C41 C 0.8739(5) 0.9625(3) 0.27333(14) 0.0645(9) Uani 1 1 d . . . . .
H41A H 0.762385 0.991377 0.284964 0.077 Uiso 1 1 calc R U . . .
H41B H 0.979340 1.026002 0.276525 0.077 Uiso 1 1 calc R U . . .
C42 C 0.8305(5) 0.8976(3) 0.21258(15) 0.0608(9) Uani 1 1 d . . . . .
C43 C 0.7904(4) 0.9587(3) 0.16953(13) 0.0563(8) Uani 1 1 d . . . . .
C44 C 0.7918(5) 1.0727(3) 0.18295(15) 0.0671(10) Uani 1 1 d . . . . .
H44 H 0.812761 1.112598 0.220370 0.080 Uiso 1 1 calc R U . . .
C45 C 0.7626(5) 1.1275(3) 0.14182(16) 0.0728(10) Uani 1 1 d . . . . .
H45 H 0.763270 1.203577 0.151172 0.087 Uiso 1 1 calc R U . . .
C46 C 0.7324(5) 1.0674(4) 0.08683(16) 0.0726(10) Uani 1 1 d . . . . .
C47 C 0.7281(6) 0.9549(4) 0.07216(16) 0.0785(11) Uani 1 1 d . . . . .
H47 H 0.706220 0.915416 0.034663 0.094 Uiso 1 1 calc R U . . .
C48 C 0.7565(5) 0.9012(3) 0.11364(15) 0.0668(10) Uani 1 1 d . . . . .
H48 H 0.752887 0.824810 0.103889 0.080 Uiso 1 1 calc R U . . .

loop_
_atom_site_aniso_label
_atom_site_aniso_U_11
_atom_site_aniso_U_22
_atom_site_aniso_U_33
_atom_site_aniso_U_23
_atom_site_aniso_U_13
_atom_site_aniso_U_12
Cl1 0.1088(8) 0.0932(8) 0.1028(9) 0.0387(7) 0.0263(7) 0.0145(7)
Cl2 0.1125(9) 0.1550(13) 0.0896(9) 0.0517(9) 0.0167(7) -0.0048(9)
Cl3 0.1547(12) 0.1219(11) 0.0862(8) 0.0425(8) 0.0016(8) 0.0454(9)
Cl4 0.1638(12) 0.0658(7) 0.1872(15) 0.0617(9) 0.0718(11) 0.0314(8)
O1 0.0649(16) 0.119(2) 0.094(2) 0.0495(18) 0.0074(15) 0.0352(17)
O2 0.0986(19) 0.0807(19) 0.0636(17) 0.0047(14) -0.0082(15) 0.0394(16)
O3 0.0704(17) 0.098(2) 0.137(3) 0.048(2) 0.0190(18) 0.0356(17)
O4 0.107(2) 0.0618(17) 0.0656(17) 0.0047(13) 0.0055(15) 0.0110(16)
C1 0.085(3) 0.060(2) 0.066(2) 0.0127(19) 0.012(2) 0.018(2)
C2 0.093(3) 0.067(2) 0.062(2) 0.019(2) 0.005(2) 0.030(2)
C3 0.075(2) 0.078(3) 0.062(2) 0.019(2) 0.0047(19) 0.030(2)
C4 0.066(2) 0.058(2) 0.055(2) 0.0059(17) 0.0042(17) 0.0257(18)
C5 0.073(2) 0.065(2) 0.072(3) 0.023(2) 0.007(2) 0.026(2)
C6 0.069(2) 0.073(3) 0.090(3) 0.022(2) 0.007(2) 0.023(2)
C7 0.072(2) 0.069(2) 0.058(2) 0.0153(18) 0.0053(19) 0.025(2)
C8 0.062(2) 0.069(2) 0.067(2) 0.0210(19) 0.0097(18) 0.0219(19)
C9 0.060(2) 0.056(2) 0.068(2) 0.0152(18) 0.0048(18) 0.0200(18)
C10 0.065(2) 0.0471(19) 0.073(2) 0.0204(18) 0.0121(19) 0.0166(17)
C11 0.067(2) 0.070(3) 0.099(3) 0.025(2) 0.019(2) 0.019(2)
C12 0.082(3) 0.086(3) 0.128(4) 0.035(3) 0.041(3) 0.037(3)
C13 0.108(3) 0.065(3) 0.101(4) 0.022(3) 0.044(3) 0.032(3)
C14 0.100(3) 0.052(2) 0.074(3) 0.019(2) 0.023(2) 0.021(2)
C15 0.073(2) 0.053(2) 0.078(3) 0.0169(19) 0.011(2) 0.0206(19)
C16 0.069(2) 0.0499(19) 0.067(2) 0.0101(17) 0.0045(18) 0.0155(18)
C17 0.0522(19) 0.056(2) 0.068(2) 0.0054(18) 0.0044(18) 0.0186(17)
C18 0.0445(17) 0.0484(19) 0.071(2) 0.0039(17) 0.0116(16) 0.0086(15)
C19 0.059(2) 0.061(2) 0.079(3) -0.001(2) 0.0109(19) 0.0140(19)
C20 0.079(3) 0.045(2) 0.119(4) 0.001(2) 0.028(3) 0.014(2)
C21 0.079(3) 0.050(2) 0.119(4) 0.030(2) 0.039(3) 0.016(2)
C22 0.082(3) 0.065(2) 0.089(3) 0.028(2) 0.031(2) 0.019(2)
C23 0.066(2) 0.052(2) 0.072(2) 0.0112(18) 0.0168(19) 0.0138(18)
C24 0.140(4) 0.081(3) 0.086(3) -0.004(3) 0.004(3) 0.021(3)
C25 0.082(3) 0.096(3) 0.060(2) 0.019(2) 0.001(2) 0.008(3)
C26 0.098(3) 0.085(3) 0.070(3) 0.028(2) -0.001(2) 0.018(3)
C27 0.071(2) 0.079(3) 0.073(3) 0.016(2) 0.000(2) 0.022(2)
C28 0.065(2) 0.061(2) 0.053(2) 0.0077(17) -0.0026(17) 0.0162(18)
C29 0.067(2) 0.085(3) 0.084(3) 0.030(2) 0.008(2) 0.024(2)
C30 0.073(3) 0.110(4) 0.080(3) 0.029(3) 0.011(2) 0.026(3)
C31 0.066(2) 0.066(2) 0.061(2) 0.0100(18) 0.0023(19) 0.019(2)
C32 0.059(2) 0.071(2) 0.067(2) 0.0179(19) 0.0041(18) 0.0162(19)
C33 0.058(2) 0.070(2) 0.058(2) 0.0113(18) 0.0084(17) 0.0169(18)
C34 0.070(2) 0.074(2) 0.054(2) 0.0128(19) 0.0055(18) 0.011(2)
C35 0.071(3) 0.120(4) 0.076(3) 0.007(3) -0.003(2) 0.015(3)
C36 0.077(3) 0.166(6) 0.097(4) 0.003(4) -0.007(3) 0.013(4)
C37 0.112(4) 0.130(5) 0.073(3) -0.002(3) -0.006(3) -0.003(4)
C38 0.112(4) 0.085(3) 0.061(3) 0.006(2) 0.012(3) 0.009(3)
C39 0.081(3) 0.086(3) 0.064(2) 0.009(2) 0.008(2) 0.018(2)
C40 0.175(6) 0.123(5) 0.083(4) -0.017(3) 0.020(4) 0.031(4)
C41 0.065(2) 0.070(2) 0.053(2) 0.0072(18) 0.0084(17) 0.0115(19)
C42 0.054(2) 0.066(2) 0.056(2) 0.0056(18) 0.0090(16) 0.0072(18)
C43 0.0468(18) 0.067(2) 0.049(2) 0.0034(17) 0.0109(15) 0.0107(17)
C44 0.069(2) 0.073(2) 0.055(2) 0.0065(19) 0.0097(18) 0.014(2)
C45 0.079(3) 0.069(2) 0.070(3) 0.011(2) 0.012(2) 0.022(2)
C46 0.072(2) 0.086(3) 0.062(2) 0.020(2) 0.0032(19) 0.023(2)
C47 0.087(3) 0.097(3) 0.050(2) 0.008(2) 0.003(2) 0.030(3)
C48 0.066(2) 0.072(2) 0.059(2) 0.0044(19) 0.0058(18) 0.020(2)

loop_
_atom_type_symbol
_atom_type_description
_atom_type_scat_dispersion_real
_atom_type_scat_dispersion_imag
_atom_type_scat_source
C C 0.0181 0.0091 'International Tables Vol C Tables 4.2.6.8 and 6.1.1.4'
H H 0.0000 0.0000 'International Tables Vol C Tables 4.2.6.8 and 6.1.1.4'
O O 0.0492 0.0322 'International Tables Vol C Tables 4.2.6.8 and 6.1.1.4'
Cl Cl 0.3639 0.7018 'International Tables Vol C Tables 4.2.6.8 and 6.1.1.4'

loop_
_geom_angle_atom_site_label_1
_geom_angle_atom_site_label_2
_geom_angle_atom_site_label_3
_geom_angle
_geom_angle_site_symmetry_1
_geom_angle_site_symmetry_3
C2 C1 C6 121.1(4) . .
C2 C1 Cl1 119.4(3) . .
C6 C1 Cl1 119.5(3) . .
C1 C2 C3 118.8(4) . .
C2 C3 C4 121.7(3) . .
C5 C4 C3 118.1(4) . .
C5 C4 C7 122.8(3) . .
C3 C4 C7 119.0(3) . .
C4 C5 C6 120.8(3) . .
C1 C6 C5 119.4(4) . .
O1 C7 C4 120.4(3) . .
O1 C7 C8 120.4(3) . .
C4 C7 C8 119.2(3) . .
C7 C8 C9 114.0(3) . .
C10 C9 C8 113.1(3) . .
C10 C9 C16 108.8(3) . .
C8 C9 C16 111.4(3) . .
C15 C10 C11 118.1(4) . .
C15 C10 C9 121.5(3) . .
C11 C10 C9 120.3(3) . .
C10 C11 C12 119.2(4) . .
C13 C12 C11 120.9(4) . .
C12 C13 C14 121.5(4) . .
C13 C14 C15 117.1(4) . .
C13 C14 C24 121.8(4) . .
C15 C14 C24 121.1(4) . .
C10 C15 C14 123.2(4) . .
C17 C16 C9 114.8(3) . .
O2 C17 C18 121.2(3) . .
O2 C17 C16 121.4(3) . .
C18 C17 C16 117.4(3) . .
C23 C18 C19 118.6(3) . .
C23 C18 C17 123.2(3) . .
C19 C18 C17 118.1(3) . .
C20 C19 C18 120.3(4) . .
C21 C20 C19 119.7(4) . .
C22 C21 C20 121.6(4) . .
C22 C21 Cl4 118.7(4) . .
C20 C21 Cl4 119.7(3) . .
C21 C22 C23 119.0(4) . .
C18 C23 C22 120.7(4) . .
C26 C25 C30 120.9(4) . .
C26 C25 Cl2 120.1(4) . .
C30 C25 Cl2 119.1(3) . .
C25 C26 C27 119.5(4) . .
C26 C27 C28 121.0(4) . .
C29 C28 C27 117.8(4) . .
C29 C28 C31 122.7(3) . .
C27 C28 C31 119.5(3) . .
C30 C29 C28 120.9(4) . .
C25 C30 C29 119.9(4) . .
O3 C31 C28 120.4(4) . .
O3 C31 C32 120.5(4) . .
C28 C31 C32 119.1(3) . .
C31 C32 C33 115.2(3) . .
C32 C33 C34 112.4(3) . .
C32 C33 C41 110.6(3) . .
C34 C33 C41 110.0(3) . .
C35 C34 C39 117.9(4) . .
C35 C34 C33 120.3(4) . .
C39 C34 C33 121.8(3) . .
C34 C35 C36 119.9(4) . .
C37 C36 C35 120.4(5) . .
C36 C37 C38 121.5(5) . .
C37 C38 C39 117.3(4) . .
C37 C38 C40 121.7(5) . .
C39 C38 C40 121.0(5) . .
C34 C39 C38 123.0(4) . .
C42 C41 C33 113.9(3) . .
O4 C42 C43 119.5(3) . .
O4 C42 C41 122.1(3) . .
C43 C42 C41 118.4(3) . .
C48 C43 C44 118.1(3) . .
C48 C43 C42 119.0(3) . .
C44 C43 C42 122.9(3) . .
C45 C44 C43 121.3(3) . .
C46 C45 C44 118.5(4) . .
C47 C46 C45 121.7(4) . .
C47 C46 Cl3 119.7(3) . .
C45 C46 Cl3 118.6(3) . .
C46 C47 C48 119.1(4) . .
C47 C48 C43 121.2(4) . .

loop_
_geom_bond_atom_site_label_1
_geom_bond_atom_site_label_2
_geom_bond_distance
_geom_bond_site_symmetry_2
Cl1 C1 1.740(4) .
Cl2 C25 1.734(4) .
Cl3 C46 1.739(4) .
Cl4 C21 1.731(4) .
O1 C7 1.212(4) .
O2 C17 1.207(4) .
O3 C31 1.217(4) .
O4 C42 1.213(4) .
C1 C2 1.369(5) .
C1 C6 1.372(5) .
C2 C3 1.380(5) .
C3 C4 1.385(5) .
C4 C5 1.379(4) .
C4 C7 1.495(5) .
C5 C6 1.386(5) .
C7 C8 1.502(4) .
C8 C9 1.530(4) .
C9 C10 1.523(5) .
C9 C16 1.538(4) .
C10 C15 1.375(5) .
C10 C11 1.383(5) .
C11 C12 1.397(6) .
C12 C13 1.358(6) .
C13 C14 1.368(5) .
C14 C15 1.391(5) .
C14 C24 1.508(5) .
C16 C17 1.508(4) .
C17 C18 1.494(5) .
C18 C23 1.383(5) .
C18 C19 1.397(4) .
C19 C20 1.374(5) .
C20 C21 1.366(6) .
C21 C22 1.363(5) .
C22 C23 1.388(5) .
C25 C26 1.361(5) .
C25 C30 1.365(5) .
C26 C27 1.377(5) .
C27 C28 1.391(5) .
C28 C29 1.386(5) .
C28 C31 1.489(5) .
C29 C30 1.372(5) .
C31 C32 1.492(5) .
C32 C33 1.520(5) .
C33 C34 1.523(5) .
C33 C41 1.527(4) .
C34 C35 1.372(5) .
C34 C39 1.380(5) .
C35 C36 1.389(6) .
C36 C37 1.359(6) .
C37 C38 1.369(6) .
C38 C39 1.382(5) .
C38 C40 1.509(6) .
C41 C42 1.511(4) .
C42 C43 1.493(5) .
C43 C48 1.382(4) .
C43 C44 1.394(5) .
C44 C45 1.380(5) .
C45 C46 1.372(5) .
C46 C47 1.371(5) .
C47 C48 1.377(5) .
